data_7121671
loop_
_publ_author_name
'Fan, Zhoulong'
'Lu, Heng'
'Cheng, Zhen'
'Zhang, Ao'

_publ_section_title
;
 Ligand-promoted ruthenium-catalyzed meta C-H chlorination of arenes using
 N-chloro-2,10-camphorsultam.
;
_journal_issue 47
_journal_name_full 'Chemical communications (Cambridge, England)'
_journal_page_first 6008
_journal_page_last 6011
_journal_paper_doi 10.1039/c8cc03195a
_journal_volume 54
_journal_year 2018
_chemical_formula_moiety 'C12 H6 F6 N2 O8 Ru2'
_chemical_formula_sum 'C12 H6 F6 N2 O8 Ru2'
_chemical_formula_weight 622.33
_space_group_crystal_system monoclinic
_space_group_IT_number 14
_space_group_name_Hall '-P 2ybc'
_space_group_name_H-M_alt 'P 1 21/c 1'
_symmetry_space_group_name_Hall '-P 2ybc'
_symmetry_space_group_name_H-M 'P 1 21/c 1'
_atom_sites_solution_hydrogens geom
_atom_sites_solution_primary dual
_audit_creation_date 2017-10-30
_audit_creation_method
;
Olex2 1.2
(compiled 2017.08.10 svn.r3458 for OlexSys, GUI svn.r5381)
;
_audit_update_record
;
2017-11-16 deposited with the CCDC.
2018-05-15 downloaded from the CCDC.
;
_cell_angle_alpha 90
_cell_angle_beta 101.799(2)
_cell_angle_gamma 90
_cell_formula_units_Z 4
_cell_length_a 14.2908(11)
_cell_length_b 8.8234(7)
_cell_length_c 15.2802(12)
_cell_measurement_reflns_used 2955
_cell_measurement_temperature 173
_cell_measurement_theta_max 26.146
_cell_measurement_theta_min 2.73
_cell_volume 1886.0(3)
_computing_cell_refinement 'SAINT v8.34A (Bruker, 2013)'
_computing_data_reduction 'SAINT v8.34A (Bruker, 2013)'
_computing_molecular_graphics 'Olex2 (Dolomanov et al., 2009)'
_computing_publication_material 'Olex2 (Dolomanov et al., 2009)'
_computing_structure_refinement 'ShelXL (Sheldrick, 2015)'
_computing_structure_solution 'ShelXT (Sheldrick, 2015)'
_diffrn_ambient_temperature 173
_diffrn_measured_fraction_theta_full 0.996
_diffrn_measured_fraction_theta_max 0.996
_diffrn_measurement_device_type 'Bruker APEX-II CCD'
_diffrn_measurement_method '\f and \w scans'
_diffrn_radiation_type MoK\a
_diffrn_radiation_wavelength 0.71073
_diffrn_reflns_av_R_equivalents 0.0502
_diffrn_reflns_av_unetI/netI 0.0509
_diffrn_reflns_Laue_measured_fraction_full 0.996
_diffrn_reflns_Laue_measured_fraction_max 0.996
_diffrn_reflns_limit_h_max 18
_diffrn_reflns_limit_h_min -18
_diffrn_reflns_limit_k_max 11
_diffrn_reflns_limit_k_min -10
_diffrn_reflns_limit_l_max 19
_diffrn_reflns_limit_l_min -19
_diffrn_reflns_number 16475
_diffrn_reflns_point_group_measured_fraction_full 0.996
_diffrn_reflns_point_group_measured_fraction_max 0.996
_diffrn_reflns_theta_full 25.242
_diffrn_reflns_theta_max 27.575
_diffrn_reflns_theta_min 1.456
_diffrn_standards_number 0
_exptl_absorpt_coefficient_mu 1.703
_exptl_absorpt_correction_T_max 0.7456
_exptl_absorpt_correction_T_min 0.6128
_exptl_absorpt_correction_type multi-scan
_exptl_absorpt_process_details
'SADABS-2014/5 (Bruker,2014/5) was used for absorption correction. wR2(int) was 0.0881 before and 0.0576 after correction. The Ratio of minimum to maximum transmission is 0.8219. The \l/2 correction factor is 0.00150.'
_exptl_crystal_colour colourless
_exptl_crystal_colour_primary colourless
_exptl_crystal_density_diffrn 2.192
_exptl_crystal_description block
_exptl_crystal_F_000 1192
_exptl_crystal_recrystallization_method 'Re-crystallisation from solvent: MeOH-MeCN'
_exptl_crystal_size_max 0.28
_exptl_crystal_size_mid 0.16
_exptl_crystal_size_min 0.13
_refine_diff_density_max 0.799
_refine_diff_density_min -0.599
_refine_diff_density_rms 0.116
_refine_ls_extinction_method none
_refine_ls_goodness_of_fit_ref 0.990
_refine_ls_hydrogen_treatment constr
_refine_ls_matrix_type full
_refine_ls_number_parameters 300
_refine_ls_number_reflns 4342
_refine_ls_number_restraints 51
_refine_ls_restrained_S_all 1.016
_refine_ls_R_factor_all 0.0470
_refine_ls_R_factor_gt 0.0352
_refine_ls_shift/su_max 0.002
_refine_ls_shift/su_mean 0.000
_refine_ls_structure_factor_coef Fsqd
_refine_ls_weighting_details 'w=1/[\s^2^(Fo^2^)+(0.0340P)^2^+1.2820P] where P=(Fo^2^+2Fc^2^)/3'
_refine_ls_weighting_scheme calc
_refine_ls_wR_factor_gt 0.0766
_refine_ls_wR_factor_ref 0.0821
_reflns_Friedel_coverage 0.000
_reflns_number_gt 3519
_reflns_number_total 4342
_reflns_threshold_expression 'I > 2\s(I)'
_cod_data_source_file c8cc03195a2.cif
_cod_data_source_block mo_2017932_0m
_cod_depositor_comments 'Adding full bibliography for 7121669--7121671.cif.'
_cod_database_code 7121671
_shelx_shelxl_version_number 2014/7
_shelx_space_group_comment
;
The symmetry employed for this shelxl refinement is uniquely defined
by the following loop, which should always be used as a source of
symmetry information in preference to the above space-group names.
They are only intended as comments.
;
_shelx_estimated_absorpt_t_max 0.809
_shelx_estimated_absorpt_t_min 0.647
_olex2_refinement_description
;
1. Fixed Uiso
 At 1.5 times of:
  All C(H,H,H) groups
2. Restrained distances
 F0AA-C12 \\sim F4-C12 \\sim F6-C12 \\sim F1AA-C12 \\sim F5-C12 \\sim F2AA-C12
 with sigma of 0.02
 F6-C12 \\sim F1AA-C12 \\sim F5-C12 \\sim F2AA-C12 \\sim F4-C12 \\sim F0AA-C12
 with sigma of 0.02
3. Uiso/Uaniso restraints and constraints
Uanis(F6) \\sim Ueq, Uanis(F1AA) \\sim Ueq, Uanis(F5) \\sim Ueq, Uanis(F2AA)
\\sim Ueq, Uanis(F4) \\sim Ueq, Uanis(F0AA) \\sim Ueq: with sigma of 0.005 and
sigma for terminal atoms of 0.01
4. Others
 Fixed Sof: F6(0.5) F5(0.5) F4(0.5) F1AA(0.5) F0AA(0.5) F2AA(0.5)
5.a Idealised Me refined as rotating group:
 C2(H2A,H2B,H2C), C4(H4A,H4B,H4C)
;
_olex2_submission_special_instructions 'No special instructions were received'

loop_
_space_group_symop_operation_xyz
'x, y, z'
'-x, y+1/2, -z+1/2'
'-x, -y, -z'
'x, -y-1/2, z-1/2'

loop_
_atom_site_label
_atom_site_type_symbol
_atom_site_fract_x
_atom_site_fract_y
_atom_site_fract_z
_atom_site_U_iso_or_equiv
_atom_site_adp_type
_atom_site_occupancy
_atom_site_site_symmetry_order
_atom_site_calc_flag
_atom_site_refinement_flags_posn
_atom_site_refinement_flags_adp
_atom_site_refinement_flags_occupancy
_atom_site_disorder_assembly
_atom_site_disorder_group
Ru2 Ru 0.20332(2) 0.42951(3) 0.72109(2) 0.02120(9) Uani 1 1 d . . . . .
Ru1 Ru 0.26839(2) 0.24506(3) 0.85996(2) 0.02257(9) Uani 1 1 d . . . . .
O2 O 0.1510(2) 0.2237(3) 0.65333(18) 0.0324(7) Uani 1 1 d . . . . .
O4 O 0.33386(18) 0.3700(3) 0.68103(17) 0.0287(6) Uani 1 1 d . . . . .
O1 O 0.21459(19) 0.0715(3) 0.76753(18) 0.0315(6) Uani 1 1 d . . . . .
O3 O 0.39301(18) 0.2309(3) 0.80308(19) 0.0338(7) Uani 1 1 d . . . . .
F2 F 0.1224(2) -0.1575(3) 0.6740(2) 0.0597(8) Uani 1 1 d . . . . .
O6 O 0.2823(2) 0.7006(4) 0.8286(2) 0.0453(8) Uani 1 1 d . . . . .
F3 F 0.0810(3) -0.0193(3) 0.5617(2) 0.0822(12) Uani 1 1 d . . . . .
N1 N 0.1614(2) 0.5296(4) 0.5874(2) 0.0276(7) Uani 1 1 d . . . . .
O7 O 0.0244(2) 0.5262(4) 0.7761(2) 0.0561(10) Uani 1 1 d . . . . .
N2 N 0.3319(2) 0.0583(4) 0.9433(2) 0.0283(7) Uani 1 1 d . . . . .
F6 F 0.4796(10) 0.2819(13) 0.6101(6) 0.070(3) Uani 0.5 1 d D U P A 1
F5 F 0.5565(9) 0.3531(13) 0.7367(9) 0.083(4) Uani 0.5 1 d D U P A 1
O8 O 0.0859(2) 0.2536(4) 0.9266(3) 0.0569(10) Uani 1 1 d . . . . .
F4 F 0.5213(8) 0.1275(10) 0.7142(7) 0.058(3) Uani 0.5 1 d D U P A 1
C7 C 0.2540(3) 0.5981(5) 0.7858(3) 0.0285(9) Uani 1 1 d . . . . .
F1 F 0.2269(3) -0.0877(5) 0.6044(3) 0.1106(17) Uani 1 1 d . . . . .
C9 C 0.1733(3) 0.0998(4) 0.6895(3) 0.0262(8) Uani 1 1 d . . . . .
C3 C 0.3623(3) -0.0365(5) 0.9898(3) 0.0271(9) Uani 1 1 d . . . . .
C11 C 0.3950(3) 0.2906(4) 0.7301(3) 0.0251(8) Uani 1 1 d . . . . .
O5 O 0.3560(3) 0.4800(5) 0.9909(3) 0.0816(14) Uani 1 1 d . . . . .
C5 C 0.1564(3) 0.2530(5) 0.9023(3) 0.0340(10) Uani 1 1 d . . . . .
C1 C 0.1319(3) 0.5845(4) 0.5202(3) 0.0282(9) Uani 1 1 d . . . . .
C8 C 0.0918(3) 0.4826(5) 0.7549(3) 0.0321(9) Uani 1 1 d . . . . .
C12 C 0.4877(3) 0.2625(5) 0.6960(3) 0.0375(11) Uani 1 1 d D . . . .
C2 C 0.0960(3) 0.6557(6) 0.4340(3) 0.0461(12) Uani 1 1 d . . . . .
H2A H 0.1153 0.5956 0.3867 0.069 Uiso 1 1 calc GR . . . .
H2B H 0.1224 0.7582 0.4340 0.069 Uiso 1 1 calc GR . . . .
H2C H 0.0261 0.6612 0.4232 0.069 Uiso 1 1 calc GR . . . .
C4 C 0.4009(3) -0.1583(5) 1.0509(3) 0.0408(11) Uani 1 1 d . . . . .
H4A H 0.3999 -0.2533 1.0175 0.061 Uiso 1 1 calc GR . . . .
H4B H 0.3619 -0.1695 1.0963 0.061 Uiso 1 1 calc GR . . . .
H4C H 0.4668 -0.1342 1.0801 0.061 Uiso 1 1 calc GR . . . .
C10 C 0.1504(3) -0.0418(5) 0.6308(3) 0.0402(11) Uani 1 1 d . . . . .
C6 C 0.3213(4) 0.3910(5) 0.9399(3) 0.0431(11) Uani 1 1 d . . . . .
F1AA F 0.4946(9) 0.3438(11) 0.6272(6) 0.059(3) Uani 0.5 1 d D U P A 2
F0AA F 0.4981(10) 0.1188(12) 0.6805(8) 0.082(4) Uani 0.5 1 d D U P A 2
F2AA F 0.5616(7) 0.3057(14) 0.7583(7) 0.064(3) Uani 0.5 1 d D U P A 2

loop_
_atom_site_aniso_label
_atom_site_aniso_U_11
_atom_site_aniso_U_22
_atom_site_aniso_U_33
_atom_site_aniso_U_23
_atom_site_aniso_U_13
_atom_site_aniso_U_12
Ru2 0.02265(15) 0.01922(17) 0.02102(16) 0.00247(13) 0.00277(12) 0.00246(12)
Ru1 0.02655(16) 0.02211(18) 0.01815(16) 0.00248(12) 0.00245(12) 0.00143(12)
O2 0.0443(17) 0.0246(16) 0.0247(15) 0.0009(12) -0.0013(13) -0.0034(12)
O4 0.0293(14) 0.0316(16) 0.0257(14) 0.0083(12) 0.0069(12) 0.0099(12)
O1 0.0363(15) 0.0220(15) 0.0309(16) 0.0002(12) -0.0054(12) 0.0023(12)
O3 0.0259(14) 0.0461(19) 0.0300(16) 0.0152(14) 0.0072(12) 0.0066(12)
F2 0.080(2) 0.0276(16) 0.068(2) -0.0055(14) 0.0065(17) -0.0039(14)
O6 0.0476(19) 0.0314(18) 0.054(2) -0.0107(16) 0.0034(16) -0.0061(15)
F3 0.130(3) 0.0452(19) 0.0481(18) -0.0047(15) -0.037(2) -0.0174(19)
N1 0.0333(18) 0.0225(18) 0.0271(18) 0.0006(14) 0.0060(15) 0.0042(14)
O7 0.0362(18) 0.072(3) 0.064(2) 0.011(2) 0.0203(17) 0.0162(17)
N2 0.0299(17) 0.029(2) 0.0243(17) 0.0034(15) 0.0030(14) 0.0017(14)
F6 0.063(5) 0.115(8) 0.033(4) 0.009(5) 0.016(3) 0.039(6)
F5 0.062(6) 0.064(6) 0.134(9) -0.032(6) 0.047(6) -0.028(4)
O8 0.053(2) 0.064(3) 0.062(2) 0.0224(19) 0.0321(19) 0.0204(17)
F4 0.058(5) 0.046(5) 0.080(6) 0.031(4) 0.042(5) 0.037(4)
C7 0.0246(19) 0.025(2) 0.035(2) 0.0033(18) 0.0041(17) 0.0013(16)
F1 0.084(3) 0.115(3) 0.155(4) -0.101(3) 0.074(3) -0.037(2)
C9 0.0232(18) 0.025(2) 0.030(2) -0.0004(17) 0.0038(16) -0.0011(15)
C3 0.0270(19) 0.029(2) 0.024(2) -0.0015(18) 0.0033(16) -0.0029(16)
C11 0.0259(19) 0.024(2) 0.026(2) 0.0015(17) 0.0062(16) 0.0017(15)
O5 0.119(4) 0.054(3) 0.059(3) -0.021(2) -0.011(3) -0.015(3)
C5 0.045(2) 0.032(2) 0.027(2) 0.0094(18) 0.0105(19) 0.0101(19)
C1 0.032(2) 0.025(2) 0.027(2) -0.0024(18) 0.0040(17) 0.0001(17)
C8 0.032(2) 0.032(2) 0.032(2) 0.0070(19) 0.0026(18) 0.0017(18)
C12 0.030(2) 0.043(3) 0.039(3) 0.010(2) 0.0055(19) 0.009(2)
C2 0.057(3) 0.050(3) 0.027(2) 0.012(2) -0.003(2) 0.004(2)
C4 0.045(3) 0.033(3) 0.040(3) 0.011(2) 0.001(2) 0.004(2)
C10 0.044(3) 0.034(3) 0.040(3) -0.008(2) 0.003(2) -0.006(2)
C6 0.061(3) 0.029(3) 0.035(2) 0.001(2) 0.001(2) -0.003(2)
F1AA 0.051(4) 0.075(6) 0.065(6) 0.037(5) 0.042(4) 0.024(4)
F0AA 0.089(7) 0.059(5) 0.112(9) -0.022(5) 0.052(6) 0.001(5)
F2AA 0.024(3) 0.120(8) 0.044(4) 0.012(5) 0.000(3) 0.003(4)

loop_
_atom_type_symbol
_atom_type_description
_atom_type_scat_dispersion_real
_atom_type_scat_dispersion_imag
_atom_type_scat_source
C C 0.0033 0.0016 'International Tables Vol C Tables 4.2.6.8 and 6.1.1.4'
H H 0.0000 0.0000 'International Tables Vol C Tables 4.2.6.8 and 6.1.1.4'
F F 0.0171 0.0103 'International Tables Vol C Tables 4.2.6.8 and 6.1.1.4'
N N 0.0061 0.0033 'International Tables Vol C Tables 4.2.6.8 and 6.1.1.4'
O O 0.0106 0.0060 'International Tables Vol C Tables 4.2.6.8 and 6.1.1.4'
Ru Ru -1.2594 0.8363 'International Tables Vol C Tables 4.2.6.8 and 6.1.1.4'

loop_
_geom_angle_atom_site_label_1
_geom_angle_atom_site_label_2
_geom_angle_atom_site_label_3
_geom_angle
O2 Ru2 Ru1 84.18(7)
O2 Ru2 N1 83.66(11)
O4 Ru2 Ru1 84.04(7)
O4 Ru2 O2 83.83(11)
O4 Ru2 N1 85.47(11)
N1 Ru2 Ru1 164.71(9)
C7 Ru2 Ru1 91.74(12)
C7 Ru2 O2 175.77(14)
C7 Ru2 O4 94.66(14)
C7 Ru2 N1 100.18(15)
C8 Ru2 Ru1 96.48(13)
C8 Ru2 O2 96.59(16)
C8 Ru2 O4 179.36(15)
C8 Ru2 N1 94.09(15)
C8 Ru2 C7 84.95(18)
O1 Ru1 Ru2 83.77(7)
O1 Ru1 O3 84.59(11)
O1 Ru1 N2 83.88(11)
O3 Ru1 Ru2 84.08(7)
O3 Ru1 N2 84.88(11)
N2 Ru1 Ru2 164.13(9)
C5 Ru1 Ru2 93.95(12)
C5 Ru1 O1 92.22(16)
C5 Ru1 O3 176.41(15)
C5 Ru1 N2 96.44(15)
C6 Ru1 Ru2 97.48(14)
C6 Ru1 O1 176.93(18)
C6 Ru1 O3 92.74(18)
C6 Ru1 N2 94.39(17)
C6 Ru1 C5 90.5(2)
C9 O2 Ru2 119.9(2)
C11 O4 Ru2 120.7(2)
C9 O1 Ru1 122.0(3)
C11 O3 Ru1 121.0(2)
C1 N1 Ru2 173.8(3)
C3 N2 Ru1 176.5(3)
O6 C7 Ru2 176.6(4)
O2 C9 O1 129.4(4)
O2 C9 C10 117.0(4)
O1 C9 C10 113.5(4)
N2 C3 C4 179.1(5)
O4 C11 C12 115.7(3)
O3 C11 O4 129.8(4)
O3 C11 C12 114.6(3)
O8 C5 Ru1 177.6(4)
N1 C1 C2 179.0(5)
O7 C8 Ru2 175.1(4)
F6 C12 F5 107.3(9)
F6 C12 C11 114.5(7)
F5 C12 C11 110.6(7)
F4 C12 F6 106.8(8)
F4 C12 F5 104.4(8)
F4 C12 C11 112.6(6)
F1AA C12 C11 113.6(6)
F1AA C12 F0AA 111.1(8)
F1AA C12 F2AA 104.0(8)
F0AA C12 C11 110.9(8)
F0AA C12 F2AA 107.9(8)
F2AA C12 C11 109.0(7)
C1 C2 H2A 109.5
C1 C2 H2B 109.5
C1 C2 H2C 109.5
H2A C2 H2B 109.5
H2A C2 H2C 109.5
H2B C2 H2C 109.5
C3 C4 H4A 109.5
C3 C4 H4B 109.5
C3 C4 H4C 109.5
H4A C4 H4B 109.5
H4A C4 H4C 109.5
H4B C4 H4C 109.5
F2 C10 C9 112.8(4)
F3 C10 F2 105.3(4)
F3 C10 C9 112.6(4)
F1 C10 F2 105.9(4)
F1 C10 F3 110.0(4)
F1 C10 C9 110.0(4)
O5 C6 Ru1 178.4(5)

loop_
_geom_bond_atom_site_label_1
_geom_bond_atom_site_label_2
_geom_bond_distance
Ru2 Ru1 2.6849(4)
Ru2 O2 2.148(3)
Ru2 O4 2.144(2)
Ru2 N1 2.193(3)
Ru2 C7 1.850(4)
Ru2 C8 1.833(4)
Ru1 O1 2.118(3)
Ru1 O3 2.139(3)
Ru1 N2 2.165(3)
Ru1 C5 1.846(4)
Ru1 C6 1.828(5)
O2 C9 1.236(5)
O4 C11 1.244(4)
O1 C9 1.243(5)
O3 C11 1.238(5)
F2 C10 1.321(5)
O6 C7 1.142(5)
F3 C10 1.308(5)
N1 C1 1.136(5)
O7 C8 1.145(5)
N2 C3 1.126(5)
F6 C12 1.306(9)
F5 C12 1.320(10)
O8 C5 1.142(5)
F4 C12 1.294(9)
F1 C10 1.304(5)
C9 C10 1.534(6)
C3 C4 1.456(6)
C11 C12 1.539(5)
O5 C6 1.146(5)
C1 C2 1.455(6)
C12 F1AA 1.294(9)
C12 F0AA 1.304(10)
C12 F2AA 1.325(9)
C2 H2A 0.9800
C2 H2B 0.9800
C2 H2C 0.9800
C4 H4A 0.9800
C4 H4B 0.9800
C4 H4C 0.9800
